data_7134428
loop_
_publ_author_name
'Drushliak, Viktoriia'
'Szafra\'nski, Marek'

_publ_section_title
;
 Effect of pressure and temperature on the structure and optical
 properties of two-dimensional lead iodide perovskites
;
_journal_issue 44
_journal_name_full 'Chemical Communications'
_journal_page_first 8019
_journal_page_last 8022
_journal_paper_doi 10.1039/D5CC01232E
_journal_volume 61
_journal_year 2025
_chemical_formula_sum 'C2 H12 I4 N6 Pb'
_chemical_formula_weight 834.97
_chemical_name_systematic 'Guanidinium lead(II) tetraiodide'
_space_group_crystal_system monoclinic
_space_group_IT_number 14
_space_group_name_Hall '-P 2yn'
_space_group_name_H-M_alt 'P 1 21/n 1'
_atom_sites_solution_hydrogens geom
_atom_sites_solution_primary heavy
_audit_creation_date 2024-10-28
_audit_creation_method
;
Olex2 1.5
(compiled 2023.03.06 svn.rbb2c1857 for OlexSys, GUI svn.r6748)
;
_audit_update_record
;
2025-03-03 deposited with the CCDC.	2025-04-23 downloaded from the CCDC.
;
_cell_angle_alpha 90
_cell_angle_beta 88.992(11)
_cell_angle_gamma 90
_cell_formula_units_Z 8
_cell_length_a 12.742(6)
_cell_length_b 26.9140(17)
_cell_length_c 9.2472(4)
_cell_measurement_pressure 150000(30000)
_cell_measurement_reflns_used 2037
_cell_measurement_temperature 293(2)
_cell_measurement_theta_max 23.3780
_cell_measurement_theta_min 2.6540
_cell_volume 3170.7(15)
_computing_cell_refinement 'CrysAlisPro 1.171.40.53 (Rigaku OD, 2019)'
_computing_data_collection 'CrysAlisPro 1.171.40.53 (Rigaku OD, 2019)'
_computing_data_reduction 'CrysAlisPro 1.171.40.53 (Rigaku OD, 2019)'
_computing_molecular_graphics 'Olex2 1.5 (Dolomanov et al., 2009)'
_computing_publication_material 'Olex2 1.5 (Dolomanov et al., 2009)'
_computing_structure_refinement 'SHELXL 2018/3 (Sheldrick, 2015)'
_computing_structure_solution 'SHELXS  (Sheldrick, 2008)'
_diffrn_ambient_temperature 293(2)
_diffrn_detector 'CCD plate'
_diffrn_detector_area_resol_mean 10.3200
_diffrn_detector_type Atlas
_diffrn_measured_fraction_theta_full 0.301
_diffrn_measured_fraction_theta_max 0.235
_diffrn_measurement_details
;
List of Runs (angles in degrees, time in seconds):

  # Type    Start    End  Width  t~exp~   \w     \q     \k     \f   Frames
#--------------------------------------------------------------------------
  1  \f    -35.00  19.75   0.75   60.00   0.00 -30.00   0.00    --    73
  2  \f    140.00 200.00   0.75   60.00   0.00 -30.00   0.00    --    80
  3  \f    160.00 217.00   0.75   60.00   0.00  30.00   0.00    --    76
  4  \f    -20.00  34.75   0.75   60.00   0.00  30.00   0.00    --    73
  5  \w    -24.00  24.00   0.75   60.00    --   30.00  39.46 -12.90   64
  6  \w    -24.00  24.00   0.75   60.00    --   30.00  39.46 167.10   64
  7  \w    -50.00  10.00   0.75   60.00    --  -30.00  39.46 167.10   80
  8  \w    -50.00  10.00   0.75   60.00    --  -30.00  39.46 -12.90   80
  9  \w    -64.00  -8.50   0.75   60.00    --  -30.00  81.40 -28.90   74
 10  \w    -64.00  -8.50   0.75   60.00    --  -30.00  81.40 151.10   74
 11  \w    -19.00   8.00   0.75   60.00    --   30.00  81.40 151.10   36
 12  \w    -19.00   8.00   0.75   60.00    --   30.00  81.40 -28.90   36
 13  \w    -43.00 -21.25   0.75   60.00    --   30.00 134.60 -56.90   29
 14  \w    -43.00 -21.25   0.75   60.00    --   30.00 134.60 123.10   29
 15  \w    -90.00 -36.00   0.75   60.00    --  -30.00 134.60 123.10   72
 16  \w    -90.00 -36.00   0.75   60.00    --  -30.00 134.60 -56.90   72
;
_diffrn_measurement_device 'four-circle diffractometer'
_diffrn_measurement_device_type 'Xcalibur, Atlas, Gemini ultra'
_diffrn_measurement_method '\w and \f scans'
_diffrn_orient_matrix_type 'CrysAlisPro convention (1999,Acta A55,543-557)'
_diffrn_orient_matrix_UB_11 0.0019354000
_diffrn_orient_matrix_UB_12 -0.0071520000
_diffrn_orient_matrix_UB_13 -0.0534815000
_diffrn_orient_matrix_UB_21 0.0334159000
_diffrn_orient_matrix_UB_22 -0.0227661000
_diffrn_orient_matrix_UB_23 0.0146055000
_diffrn_orient_matrix_UB_31 -0.0690819000
_diffrn_orient_matrix_UB_32 -0.0112041000
_diffrn_orient_matrix_UB_33 0.0044831000
_diffrn_radiation_monochromator graphite
_diffrn_radiation_probe x-ray
_diffrn_radiation_type 'Mo K\a'
_diffrn_radiation_wavelength 0.71073
_diffrn_reflns_av_R_equivalents 0.0927
_diffrn_reflns_av_unetI/netI 0.0718
_diffrn_reflns_Laue_measured_fraction_full 0.301
_diffrn_reflns_Laue_measured_fraction_max 0.235
_diffrn_reflns_limit_h_max 5
_diffrn_reflns_limit_h_min -5
_diffrn_reflns_limit_k_max 33
_diffrn_reflns_limit_k_min -33
_diffrn_reflns_limit_l_max 12
_diffrn_reflns_limit_l_min -12
_diffrn_reflns_number 14294
_diffrn_reflns_point_group_measured_fraction_full 0.301
_diffrn_reflns_point_group_measured_fraction_max 0.235
_diffrn_reflns_theta_full 25.242
_diffrn_reflns_theta_max 28.357
_diffrn_reflns_theta_min 1.513
_diffrn_source 'fine-focus sealed X-ray tube'
_diffrn_source_type 'Enhance (Mo) X-ray Source'
_exptl_absorpt_coefficient_mu 18.410
_exptl_absorpt_correction_T_max 0.23279
_exptl_absorpt_correction_T_min 0.21238
_exptl_absorpt_correction_type sphere
_exptl_absorpt_process_details
;
CrysAlisPro 1.171.40.53 (Rigaku Oxford Diffraction, 2019)
Spherical absorption correction
 using equivalent radius and absorption coefficient.
Empirical absorption correction using spherical harmonics,
 implemented in SCALE3 ABSPACK scaling algorithm.
;
_exptl_crystal_colour yellow
_exptl_crystal_density_diffrn 3.498
_exptl_crystal_description plate
_exptl_crystal_F_000 2880
_exptl_crystal_size_max 0.119
_exptl_crystal_size_mid 0.057
_exptl_crystal_size_min 0.032
_exptl_crystal_size_rad 0.04
_refine_diff_density_max 0.832
_refine_diff_density_min -0.752
_refine_diff_density_rms 0.184
_refine_ls_extinction_coef 0.000097(13)
_refine_ls_extinction_expression Fc^*^=kFc[1+0.001xFc^2^\l^3^/sin(2\q)]^-1/4^
_refine_ls_extinction_method 'SHELXL-2018/3 (Sheldrick 2018)'
_refine_ls_goodness_of_fit_ref 1.100
_refine_ls_hydrogen_treatment constr
_refine_ls_matrix_type full
_refine_ls_number_parameters 142
_refine_ls_number_reflns 1864
_refine_ls_number_restraints 2
_refine_ls_restrained_S_all 1.099
_refine_ls_R_factor_all 0.1311
_refine_ls_R_factor_gt 0.0612
_refine_ls_shift/su_max 0.000
_refine_ls_shift/su_mean 0.000
_refine_ls_structure_factor_coef Fsqd
_refine_ls_weighting_details 'w=1/[\s^2^(Fo^2^)+(0.0228P)^2^+130.6049P] where P=(Fo^2^+2Fc^2^)/3'
_refine_ls_weighting_scheme calc
_refine_ls_wR_factor_gt 0.1110
_refine_ls_wR_factor_ref 0.1323
_reflns_Friedel_coverage 0.000
_reflns_number_gt 1094
_reflns_number_total 1864
_reflns_threshold_expression 'I > 2\s(I)'
_cod_data_source_file d5cc01232e2.cif
_cod_data_source_block G2PbI4_0_15
_cod_depositor_comments 'Adding full bibliography for 7134427--7134444.cif.'
_cod_original_cell_volume 3170.9(14)
_cod_database_code 7134428
_shelx_shelxl_version_number 2018/3
_shelx_space_group_comment
;
The symmetry employed for this shelxl refinement is uniquely defined
by the following loop, which should always be used as a source of
symmetry information in preference to the above space-group names.
They are only intended as comments.
;
_exptl_absorpt_special_details
; 
Data were collected at room temperature and pressure of 0.15(3) GPa
(150000 kPa). 
Pressure was determined by monitoring the shift of the ruby
R1-fluorescence line.
"_diffrn_measured_fraction_theta_full" value is low, because 
the access to the reciprocal space is restricted due to the use of
the diamond anvil cell.
;
_olex2_refinement_description
;
1. Fixed Uiso
 At 1.2 times of:
  All N(H,H) groups
2. Restrained distances
 C3-N58
 1.3 with sigma of 0.02
 C17-N11
 1.3 with sigma of 0.02
3. Others
 Uiso(N4)=Uiso(N5)=Uiso(N11)=Uiso(N19)=Uiso(N25)=Uiso(N26)=Uiso(N28)=Uiso(N30)=
 Uiso(N33)=Uiso(N48)=Uiso(N54)=Uiso(N58)=FVAR(1)
 Uiso(C3)=Uiso(C17)=Uiso(C38)=Uiso(C47)=FVAR(2)
4.a X=CH2 refined with riding coordinates:
 N4(H4A,H4B), N5(H5A,H5B), N11(H11A,H11B), N19(H19A,H19B), N25(H25A,H25B),
 N26(H26A,H26B), N28(H28A,H28B), N30(H30A,H30B), N33(H33A,H33B), N48(H48A,H48B),
  N54(H54A,H54B), N58(H58A,H58B)
;
_olex2_submission_special_instructions 'No special instructions were received'
_oxdiff_exptl_absorpt_empirical_details
;
Empirical correction (ABSPACK) includes:
- Absorption correction using spherical harmonics
- Frame scaling
;
_oxdiff_exptl_absorpt_empirical_full_max 1.685
_oxdiff_exptl_absorpt_empirical_full_min 0.755

loop_
_space_group_symop_operation_xyz
'x, y, z'
'-x+1/2, y+1/2, -z+1/2'
'-x, -y, -z'
'x-1/2, -y-1/2, z-1/2'

loop_
_atom_site_label
_atom_site_type_symbol
_atom_site_fract_x
_atom_site_fract_y
_atom_site_fract_z
_atom_site_U_iso_or_equiv
_atom_site_adp_type
_atom_site_occupancy
_atom_site_site_symmetry_order
_atom_site_calc_flag
_atom_site_refinement_flags_posn
_atom_site_refinement_flags_adp
_atom_site_refinement_flags_occupancy
_atom_site_disorder_assembly
_atom_site_disorder_group
Pb1 Pb 0.2418(3) 0.08449(5) 0.25166(16) 0.041(2) Uani 1 1 d . . . . .
Pb2 Pb 0.7445(3) 0.08989(5) 0.24156(16) 0.044(2) Uani 1 1 d . . . . .
I3 I 0.4964(6) 0.07477(10) 0.1925(3) 0.046(5) Uani 1 1 d . . . . .
I4 I 0.6989(5) 0.16786(9) 0.4760(3) 0.060(4) Uani 1 1 d . . . . .
I5 I -0.0074(5) 0.10367(10) 0.3017(3) 0.051(4) Uani 1 1 d . . . . .
I6 I 0.2048(5) 0.00107(8) -0.0001(3) 0.048(4) Uani 1 1 d . . . . .
I7 I 0.2416(5) 0.16780(9) 0.0224(3) 0.054(4) Uani 1 1 d . . . . .
I8 I 0.2458(5) -0.00489(8) 0.5017(3) 0.049(4) Uani 1 1 d . . . . .
I9 I 0.2755(5) 0.15692(9) 0.5125(3) 0.069(4) Uani 1 1 d . . . . .
I10 I 0.7613(5) 0.17118(9) 0.0014(3) 0.058(4) Uani 1 1 d . . . . .
C3 C 0.501(6) 0.2553(15) 0.193(4) 0.051(7) Uiso 1 1 d D U . . .
N4 N 0.502(6) 0.9336(12) 0.408(4) 0.094(4) Uiso 1 1 d . U . . .
H4A H 0.447424 0.937097 0.462850 0.113 Uiso 1 1 calc R U . . .
H4B H 0.562954 0.930375 0.444934 0.113 Uiso 1 1 calc R U . . .
N5 N 0.493(7) 0.8110(13) 0.185(4) 0.094(4) Uiso 1 1 d . U . . .
H5A H 0.448034 0.823864 0.127306 0.113 Uiso 1 1 calc R U . . .
H5B H 0.544616 0.828349 0.214799 0.113 Uiso 1 1 calc R U . . .
N11 N 0.551(6) 0.7464(14) 0.304(4) 0.094(4) Uiso 1 1 d D U . . .
H11A H 0.543957 0.715580 0.326474 0.113 Uiso 1 1 calc R U . . .
H11B H 0.604265 0.762876 0.334736 0.113 Uiso 1 1 calc R U . . .
C17 C 0.482(6) 0.7682(15) 0.225(4) 0.051(7) Uiso 1 1 d D U . . .
N19 N 0.574(7) 0.2766(14) 0.242(4) 0.094(4) Uiso 1 1 d . U . . .
H19A H 0.603979 0.265235 0.318410 0.113 Uiso 1 1 calc R U . . .
H19B H 0.597427 0.303223 0.201771 0.113 Uiso 1 1 calc R U . . .
N25 N 0.415(7) 0.7412(14) 0.193(4) 0.094(4) Uiso 1 1 d . U . . .
H25A H 0.367001 0.751001 0.135400 0.113 Uiso 1 1 calc R U . . .
H25B H 0.413557 0.711421 0.226808 0.113 Uiso 1 1 calc R U . . .
N26 N 0.516(6) 0.4514(13) 0.197(4) 0.094(4) Uiso 1 1 d . U . . .
H26A H 0.488746 0.462714 0.118491 0.113 Uiso 1 1 calc R U . . .
H26B H 0.569795 0.465557 0.232326 0.113 Uiso 1 1 calc R U . . .
N28 N 0.506(7) 0.4062(12) 0.388(4) 0.094(4) Uiso 1 1 d . U . . .
H28A H 0.470337 0.385596 0.439773 0.113 Uiso 1 1 calc R U . . .
H28B H 0.560430 0.420494 0.422649 0.113 Uiso 1 1 calc R U . . .
N30 N 0.472(6) 0.2156(13) 0.262(4) 0.094(4) Uiso 1 1 d . U . . .
H30A H 0.504645 0.206246 0.337362 0.113 Uiso 1 1 calc R U . . .
H30B H 0.419020 0.198621 0.232023 0.113 Uiso 1 1 calc R U . . .
N33 N 0.408(8) 0.9377(13) 0.195(5) 0.094(4) Uiso 1 1 d . U . . .
H33A H 0.351440 0.941232 0.246137 0.113 Uiso 1 1 calc R U . . .
H33B H 0.404996 0.937267 0.102117 0.113 Uiso 1 1 calc R U . . .
C38 C 0.491(9) 0.9333(14) 0.253(4) 0.051(7) Uiso 1 1 d . U . . .
C47 C 0.478(8) 0.4160(15) 0.255(4) 0.051(7) Uiso 1 1 d . U . . .
N48 N 0.602(7) 0.9295(12) 0.203(5) 0.094(4) Uiso 1 1 d . U . . .
H48A H 0.617616 0.930411 0.112003 0.113 Uiso 1 1 calc R U . . .
H48B H 0.651672 0.926475 0.264848 0.113 Uiso 1 1 calc R U . . .
N54 N 0.403(7) 0.3968(15) 0.205(4) 0.094(4) Uiso 1 1 d . U . . .
H54A H 0.376366 0.408292 0.126945 0.113 Uiso 1 1 calc R U . . .
H54B H 0.374909 0.371268 0.246698 0.113 Uiso 1 1 calc R U . . .
N58 N 0.435(6) 0.2774(14) 0.110(4) 0.094(4) Uiso 1 1 d D U . . .
H58A H 0.443356 0.308227 0.088593 0.113 Uiso 1 1 calc R U . . .
H58B H 0.382392 0.261246 0.076089 0.113 Uiso 1 1 calc R U . . .

loop_
_atom_site_aniso_label
_atom_site_aniso_U_11
_atom_site_aniso_U_22
_atom_site_aniso_U_33
_atom_site_aniso_U_23
_atom_site_aniso_U_13
_atom_site_aniso_U_12
Pb1 0.048(8) 0.0376(10) 0.0388(8) -0.0013(6) -0.0025(16) 0.0030(11)
Pb2 0.053(8) 0.0374(10) 0.0400(8) -0.0004(6) -0.0025(16) -0.0004(12)
I3 0.013(15) 0.076(2) 0.0478(15) -0.0039(13) -0.003(3) -0.003(2)
I4 0.077(13) 0.0478(18) 0.0557(16) -0.0146(12) -0.001(3) 0.008(2)
I5 0.032(15) 0.066(2) 0.0566(16) 0.0012(13) 0.003(3) -0.003(2)
I6 0.052(13) 0.0454(17) 0.0464(14) -0.0080(11) -0.004(3) 0.001(2)
I7 0.058(13) 0.0488(18) 0.0561(16) 0.0154(12) 0.000(3) 0.000(2)
I8 0.057(12) 0.0421(17) 0.0476(14) 0.0083(11) 0.001(3) 0.0021(19)
I9 0.087(14) 0.057(2) 0.0644(17) -0.0220(13) -0.025(3) 0.015(2)
I10 0.070(13) 0.0502(18) 0.0543(16) 0.0115(12) -0.003(3) 0.007(2)

loop_
_atom_type_symbol
_atom_type_description
_atom_type_scat_dispersion_real
_atom_type_scat_dispersion_imag
_atom_type_scat_source
C C 0.0033 0.0016 'International Tables Vol C Tables 4.2.6.8 and 6.1.1.4'
H H 0.0000 0.0000 'International Tables Vol C Tables 4.2.6.8 and 6.1.1.4'
N N 0.0061 0.0033 'International Tables Vol C Tables 4.2.6.8 and 6.1.1.4'
I I -0.4742 1.8119 'International Tables Vol C Tables 4.2.6.8 and 6.1.1.4'
Pb Pb -3.3944 10.1111 'International Tables Vol C Tables 4.2.6.8 and 6.1.1.4'

loop_
_geom_angle_atom_site_label_1
_geom_angle_atom_site_label_2
_geom_angle_atom_site_label_3
_geom_angle
_geom_angle_site_symmetry_1
_geom_angle_site_symmetry_3
_geom_angle_publ_flag
I3 Pb1 I8 91.75(13) . . ?
I5 Pb1 I3 175.22(8) . . ?
I5 Pb1 I6 93.32(14) . . ?
I5 Pb1 I8 92.47(13) . . ?
I6 Pb1 I3 88.91(13) . . ?
I6 Pb1 I8 90.15(7) . . ?
I7 Pb1 I3 87.50(14) . . ?
I7 Pb1 I5 88.26(14) . . ?
I7 Pb1 I6 90.45(8) . . ?
I7 Pb1 I8 179.03(19) . . ?
I7 Pb1 I9 94.50(8) . . ?
I9 Pb1 I3 91.68(16) . . ?
I9 Pb1 I5 86.47(15) . . ?
I9 Pb1 I6 175.03(8) . . ?
I9 Pb1 I8 84.90(8) . . ?
I3 Pb2 I5 178.10(9) . 1_655 ?
I3 Pb2 I6 89.54(13) . 3_655 ?
I3 Pb2 I8 93.59(13) . 3_656 ?
I4 Pb2 I3 90.66(16) . . ?
I4 Pb2 I5 88.51(15) . 1_655 ?
I4 Pb2 I6 176.48(8) . 3_655 ?
I4 Pb2 I8 88.55(8) . 3_656 ?
I4 Pb2 I10 91.90(8) . . ?
I5 Pb2 I6 91.19(14) 1_655 3_655 ?
I5 Pb2 I8 84.68(13) 1_655 3_656 ?
I8 Pb2 I6 87.93(7) 3_656 3_655 ?
I10 Pb2 I3 92.49(14) . . ?
I10 Pb2 I5 89.25(15) . 1_655 ?
I10 Pb2 I6 91.60(8) . 3_655 ?
I10 Pb2 I8 173.9(2) . 3_656 ?
Pb2 I3 Pb1 158.71(10) . . ?
Pb2 I5 Pb1 155.95(10) 1_455 . ?
Pb1 I6 Pb2 160.3(2) . 3_655 ?
Pb2 I8 Pb1 177.47(14) 3_656 . ?
N19 C3 N30 115(5) . . ?
N19 C3 N58 122(5) . . ?
N30 C3 N58 119(6) . . ?
H4A N4 H4B 120.0 . . ?
C38 N4 H4A 120.0 . . ?
C38 N4 H4B 120.0 . . ?
H5A N5 H5B 120.0 . . ?
C17 N5 H5A 120.0 . . ?
C17 N5 H5B 120.0 . . ?
H11A N11 H11B 120.0 . . ?
C17 N11 H11A 120.0 . . ?
C17 N11 H11B 120.0 . . ?
N5 C17 N11 122(6) . . ?
N25 C17 N5 126(7) . . ?
N25 C17 N11 112(5) . . ?
C3 N19 H19A 120.0 . . ?
C3 N19 H19B 120.0 . . ?
H19A N19 H19B 120.0 . . ?
C17 N25 H25A 120.0 . . ?
C17 N25 H25B 120.0 . . ?
H25A N25 H25B 120.0 . . ?
H26A N26 H26B 120.0 . . ?
C47 N26 H26A 120.0 . . ?
C47 N26 H26B 120.0 . . ?
H28A N28 H28B 120.0 . . ?
C47 N28 H28A 120.0 . . ?
C47 N28 H28B 120.0 . . ?
C3 N30 H30A 120.0 . . ?
C3 N30 H30B 120.0 . . ?
H30A N30 H30B 120.0 . . ?
H33A N33 H33B 120.0 . . ?
C38 N33 H33A 120.0 . . ?
C38 N33 H33B 120.0 . . ?
N4 C38 N48 102(8) . . ?
N33 C38 N4 123(10) . . ?
N33 C38 N48 135(5) . . ?
N26 C47 N28 118(7) . . ?
N54 C47 N26 119(6) . . ?
N54 C47 N28 121(6) . . ?
C38 N48 H48A 120.0 . . ?
C38 N48 H48B 120.0 . . ?
H48A N48 H48B 120.0 . . ?
C47 N54 H54A 120.0 . . ?
C47 N54 H54B 120.0 . . ?
H54A N54 H54B 120.0 . . ?
C3 N58 H58A 120.0 . . ?
C3 N58 H58B 120.0 . . ?
H58A N58 H58B 120.0 . . ?

loop_
_geom_bond_atom_site_label_1
_geom_bond_atom_site_label_2
_geom_bond_distance
_geom_bond_site_symmetry_2
_geom_bond_publ_flag
Pb1 I3 3.291(8) . ?
Pb1 I5 3.242(8) . ?
Pb1 I6 3.275(3) . ?
Pb1 I7 3.086(3) . ?
Pb1 I8 3.338(3) . ?
Pb1 I9 3.137(3) . ?
Pb2 I3 3.228(8) . ?
Pb2 I4 3.066(3) . ?
Pb2 I5 3.240(8) 1_655 ?
Pb2 I6 3.368(3) 3_655 ?
Pb2 I8 3.300(3) 3_656 ?
Pb2 I10 3.122(3) . ?
C3 N19 1.20(9) . ?
C3 N30 1.29(5) . ?
C3 N58 1.29(2) . ?
N4 H4A 0.8600 . ?
N4 H4B 0.8600 . ?
N4 C38 1.44(5) . ?
N5 H5A 0.8600 . ?
N5 H5B 0.8600 . ?
N5 C17 1.22(4) . ?
N11 H11A 0.8600 . ?
N11 H11B 0.8600 . ?
N11 C17 1.30(2) . ?
C17 N25 1.16(8) . ?
N19 H19A 0.8600 . ?
N19 H19B 0.8600 . ?
N25 H25A 0.8600 . ?
N25 H25B 0.8600 . ?
N26 H26A 0.8600 . ?
N26 H26B 0.8600 . ?
N26 C47 1.20(6) . ?
N28 H28A 0.8600 . ?
N28 H28B 0.8600 . ?
N28 C47 1.31(6) . ?
N30 H30A 0.8600 . ?
N30 H30B 0.8600 . ?
N33 H33A 0.8600 . ?
N33 H33B 0.8600 . ?
N33 C38 1.20(14) . ?
C38 N48 1.49(13) . ?
C47 N54 1.19(11) . ?
N48 H48A 0.8600 . ?
N48 H48B 0.8600 . ?
N54 H54A 0.8600 . ?
N54 H54B 0.8600 . ?
N58 H58A 0.8600 . ?
N58 H58B 0.8600 . ?
